data_4106085
loop_
_publ_author_name
'Sandipan Dawn'
'Mahender B. Dewal'
'David Sobransingh'
'Monissa C. Paderes'
'Arief C. Wibowo'
'Mark D. Smith'
'Jeanette A. Krause'
'Perry J. Pellechia'
'Linda S. Shimizu'

_publ_section_title
;
 Self-Assembled Phenylethynylene Bis-urea Macrocycles Facilitate the
 Selective Photodimerization of Coumarin
;
_journal_name_full 'Journal of the American Chemical Society'
_journal_page_first 7025
_journal_page_last 7032
_journal_paper_doi 10.1021/ja110779h
_journal_volume 133
_journal_year 2011
_chemical_formula_moiety 'C50 H36 N4 O2, 0.94(C6 H5 N O2)'
_chemical_formula_sum 'C55.64 H40.71 N4.94 O3.88'
_chemical_formula_weight 840.62
_chemical_name_systematic
; 
 ? 
;
_space_group_IT_number 14
_symmetry_cell_setting monoclinic
_symmetry_space_group_name_Hall '-P 2yn'
_symmetry_space_group_name_H-M 'P 1 21/n 1'
_atom_sites_solution_hydrogens geom
_atom_sites_solution_primary direct
_atom_sites_solution_secondary difmap
_audit_creation_method SHELXL-97
_cell_angle_alpha 90.00
_cell_angle_beta 97.887(2)
_cell_angle_gamma 90.00
_cell_formula_units_Z 2
_cell_length_a 15.948(2)
_cell_length_b 4.6845(7)
_cell_length_c 30.670(4)
_cell_measurement_reflns_used 3171
_cell_measurement_temperature 150(2)
_cell_measurement_theta_max 27.764
_cell_measurement_theta_min 4.094
_cell_volume 2269.6(5)
_computing_cell_refinement 'Bruker SAINT v7.56A'
_computing_data_collection 'Bruker APEX2 v2008.5.0'
_computing_data_reduction 'Bruker SAINT v7.56A'
_computing_molecular_graphics various
_computing_publication_material 'SHELXTL Version 6.14 (Bruker, 2000)'
_computing_structure_refinement 'SHELXL-97 (Sheldrick, 1997)'
_computing_structure_solution 'SHELXS-97 (Sheldrick, 1990)'
_diffrn_ambient_temperature 150(2)
_diffrn_measured_fraction_theta_full 0.995
_diffrn_measured_fraction_theta_max 0.995
_diffrn_measurement_device_type 'Bruker APEXII'
_diffrn_measurement_method 'omega scans'
_diffrn_radiation_monochromator 'Si-<111> channel cut crystal'
_diffrn_radiation_source synchrotron
_diffrn_radiation_type synchrotron
_diffrn_radiation_wavelength 0.77490
_diffrn_reflns_av_R_equivalents 0.0523
_diffrn_reflns_av_sigmaI/netI 0.0371
_diffrn_reflns_limit_h_max 18
_diffrn_reflns_limit_h_min -18
_diffrn_reflns_limit_k_max 5
_diffrn_reflns_limit_k_min -5
_diffrn_reflns_limit_l_max 34
_diffrn_reflns_limit_l_min -34
_diffrn_reflns_number 18870
_diffrn_reflns_theta_full 26.24
_diffrn_reflns_theta_max 26.24
_diffrn_reflns_theta_min 4.09
_exptl_absorpt_coefficient_mu 0.093
_exptl_absorpt_correction_T_max 0.7458
_exptl_absorpt_correction_T_min 0.6471
_exptl_absorpt_correction_type multi-scan
_exptl_absorpt_process_details 'SADABS Version 2.05 (Bruker, 2001)'
_exptl_crystal_colour 'pale yellow'
_exptl_crystal_density_diffrn 1.230
_exptl_crystal_description needle
_exptl_crystal_F_000 880
_exptl_crystal_size_max 0.20
_exptl_crystal_size_mid 0.05
_exptl_crystal_size_min 0.04
_refine_diff_density_max 0.703
_refine_diff_density_min -0.477
_refine_diff_density_rms 0.064
_refine_ls_extinction_method none
_refine_ls_goodness_of_fit_ref 1.116
_refine_ls_hydrogen_treatment mixed
_refine_ls_matrix_type full
_refine_ls_number_parameters 330
_refine_ls_number_reflns 3524
_refine_ls_number_restraints 8
_refine_ls_restrained_S_all 1.117
_refine_ls_R_factor_all 0.0905
_refine_ls_R_factor_gt 0.0715
_refine_ls_shift/su_max 0.000
_refine_ls_shift/su_mean 0.000
_refine_ls_structure_factor_coef Fsqd
_refine_ls_weighting_details 'calc w=1/[\s^2^(Fo^2^)+(0.1391P)^2^+1.1859P] where P=(Fo^2^+2Fc^2^)/3'
_refine_ls_weighting_scheme calc
_refine_ls_wR_factor_gt 0.2127
_refine_ls_wR_factor_ref 0.2266
_reflns_number_gt 2685
_reflns_number_total 3524
_reflns_threshold_expression >2sigma(I)
_cod_data_source_file ja110779h_si_002.cif
_cod_data_source_block usca004
_cod_original_cell_volume 2269.6(6)
_cod_original_sg_symbol_H-M 'P 21/n'
_cod_database_code 4106085

loop_
_symmetry_equiv_pos_as_xyz
'x, y, z'
'-x+1/2, y+1/2, -z+1/2'
'-x, -y, -z'
'x-1/2, -y-1/2, z-1/2'

loop_
_atom_site_label
_atom_site_type_symbol
_atom_site_fract_x
_atom_site_fract_y
_atom_site_fract_z
_atom_site_U_iso_or_equiv
_atom_site_adp_type
_atom_site_occupancy
_atom_site_symmetry_multiplicity
_atom_site_calc_flag
_atom_site_refinement_flags
_atom_site_disorder_assembly
_atom_site_disorder_group
C1 C 0.21583(17) -0.5430(6) 0.32171(10) 0.0310(7) Uani 1 1 d . . .
C2 C 0.35370(18) -0.5344(6) 0.29437(12) 0.0383(8) Uani 1 1 d . . .
H2A H 0.3411 -0.5967 0.2633 0.046 Uiso 1 1 calc R . .
H2B H 0.3686 -0.7052 0.3128 0.046 Uiso 1 1 calc R . .
C3 C 0.42708(18) -0.3271(6) 0.29936(11) 0.0333(7) Uani 1 1 d . . .
C4 C 0.45935(18) -0.2224(7) 0.26307(11) 0.0362(8) Uani 1 1 d . . .
H4 H 0.4364 -0.2866 0.2345 0.043 Uiso 1 1 calc R . .
C5 C 0.52483(18) -0.0245(6) 0.26753(10) 0.0347(7) Uani 1 1 d . . .
H5 H 0.5459 0.0465 0.2421 0.042 Uiso 1 1 calc R . .
C6 C 0.55960(17) 0.0698(6) 0.30904(10) 0.0315(7) Uani 1 1 d . . .
C7 C 0.52845(18) -0.0389(7) 0.34595(11) 0.0372(8) Uani 1 1 d . . .
H7 H 0.5522 0.0217 0.3746 0.045 Uiso 1 1 calc R . .
C8 C 0.4630(2) -0.2349(7) 0.34094(11) 0.0399(8) Uani 1 1 d . . .
H8 H 0.4421 -0.3080 0.3663 0.048 Uiso 1 1 calc R . .
C9 C 0.62739(18) 0.2767(6) 0.31460(10) 0.0328(7) Uani 1 1 d . . .
C10 C 0.68281(18) 0.4480(6) 0.32011(10) 0.0313(7) Uani 1 1 d . . .
C11 C 0.74857(17) 0.6604(6) 0.32900(10) 0.0299(7) Uani 1 1 d . . .
C12 C 0.79387(17) 0.7552(6) 0.29586(10) 0.0317(7) Uani 1 1 d . . .
H12 H 0.7824 0.6771 0.2671 0.038 Uiso 1 1 calc R . .
C13 C 0.85577(18) 0.9642(6) 0.30508(10) 0.0352(7) Uani 1 1 d . . .
H13 H 0.8867 1.0279 0.2826 0.042 Uiso 1 1 calc R . .
C14 C 0.87256(18) 1.0796(6) 0.34684(10) 0.0337(7) Uani 1 1 d . . .
H14 H 0.9146 1.2234 0.3528 0.040 Uiso 1 1 calc R . .
C15 C 0.82816(18) 0.9859(6) 0.38011(10) 0.0330(7) Uani 1 1 d . . .
C16 C 0.76635(18) 0.7761(6) 0.37116(10) 0.0320(7) Uani 1 1 d . . .
H16 H 0.7361 0.7114 0.3939 0.038 Uiso 1 1 calc R . .
C17 C 0.84498(19) 1.1055(7) 0.42385(11) 0.0389(8) Uani 1 1 d . A .
C18 C 0.8575(2) 1.1969(7) 0.46090(11) 0.0393(8) Uani 1 1 d . . .
C19A C 0.8735(2) 1.2840(7) 0.50597(10) 0.0376(8) Uani 0.50 1 d P A 1
C20A C 0.9534(4) 1.2996(13) 0.5292(2) 0.0329(13) Uani 0.50 1 d P A 1
H20A H 1.0010 1.2645 0.5144 0.040 Uiso 0.50 1 calc PR A 1
C21A C 0.9663(4) 1.3652(14) 0.5735(2) 0.0333(14) Uani 0.50 1 d P A 1
H21A H 1.0224 1.3665 0.5886 0.040 Uiso 0.50 1 calc PR A 1
C22A C 0.90200(18) 1.4270(6) 0.59583(10) 0.0343(7) Uani 0.50 1 d P A 1
C23A C 0.8165(4) 1.4151(15) 0.5736(2) 0.0417(16) Uani 0.50 1 d P A 1
H23A H 0.7700 1.4491 0.5892 0.050 Uiso 0.50 1 calc PR A 1
C24A C 0.8034(4) 1.3531(16) 0.5291(2) 0.0442(16) Uani 0.50 1 d P A 1
H24A H 0.7475 1.3561 0.5136 0.053 Uiso 0.50 1 calc PR A 1
C19B C 0.8735(2) 1.2840(7) 0.50597(10) 0.0376(8) Uani 0.50 1 d P A 2
C20B C 0.9214(4) 1.1028(16) 0.5358(2) 0.0443(16) Uani 0.50 1 d P A 2
H20B H 0.9433 0.9288 0.5261 0.053 Uiso 0.50 1 calc PR A 2
C21B C 0.9366(4) 1.1827(17) 0.5802(2) 0.0438(16) Uani 0.50 1 d P A 2
H21B H 0.9718 1.0652 0.6003 0.053 Uiso 0.50 1 calc PR A 2
C22B C 0.90200(18) 1.4270(6) 0.59583(10) 0.0343(7) Uani 0.50 1 d P A 2
C23B C 0.8602(4) 1.6128(15) 0.5637(2) 0.0454(17) Uani 0.50 1 d P A 2
H23B H 0.8415 1.7937 0.5725 0.054 Uiso 0.50 1 calc PR A 2
C24B C 0.8460(5) 1.5387(15) 0.5202(2) 0.0471(17) Uani 0.50 1 d P A 2
H24B H 0.8165 1.6669 0.4995 0.057 Uiso 0.50 1 calc PR A 2
C25 C 0.91531(18) 1.4931(7) 0.64443(10) 0.0352(7) Uani 1 1 d . . .
H25A H 0.9704 1.4131 0.6576 0.042 Uiso 1 1 calc R A 1
H25B H 0.9180 1.7028 0.6484 0.042 Uiso 1 1 calc R A 1
N1 N 0.15057(15) -0.3803(6) 0.33227(9) 0.0346(6) Uani 1 1 d D . .
H1 H 0.157(2) -0.196(7) 0.3301(11) 0.044(10) Uiso 1 1 d D . .
N2 N 0.27953(15) -0.3957(6) 0.30786(10) 0.0386(7) Uani 1 1 d D . .
H2 H 0.276(2) -0.208(7) 0.3064(12) 0.057(11) Uiso 1 1 d D . .
O1 O 0.21546(13) -0.8086(4) 0.32379(7) 0.0394(6) Uani 1 1 d . . .
C31 C 0.5395(7) -0.305(3) 0.5140(4) 0.093(2) Uiso 0.269(6) 1 d PGD B -3
C32 C 0.5608(8) -0.238(3) 0.5583(4) 0.093(2) Uiso 0.269(6) 1 d PG B -3
H32 H 0.5242 -0.2914 0.5789 0.111 Uiso 0.269(6) 1 calc PR B -3
C33 C 0.6355(9) -0.092(3) 0.5725(3) 0.093(2) Uiso 0.269(6) 1 d PG B -3
H33 H 0.6500 -0.0463 0.6028 0.111 Uiso 0.269(6) 1 calc PR B -3
C34 C 0.6890(7) -0.014(3) 0.5424(4) 0.093(2) Uiso 0.269(6) 1 d PG B -3
H34 H 0.7400 0.0859 0.5521 0.111 Uiso 0.269(6) 1 calc PR B -3
C35 C 0.6677(8) -0.081(3) 0.4981(4) 0.093(2) Uiso 0.269(6) 1 d PG B -3
H35 H 0.7043 -0.0270 0.4775 0.111 Uiso 0.269(6) 1 calc PR B -3
C36 C 0.5930(9) -0.226(3) 0.4839(3) 0.093(2) Uiso 0.269(6) 1 d PG B -3
H36 H 0.5785 -0.2721 0.4536 0.111 Uiso 0.269(6) 1 calc PR B -3
N31 N 0.4636(9) -0.426(4) 0.5029(4) 0.093(2) Uiso 0.269(6) 1 d PD B -3
O31 O 0.4133(9) -0.507(3) 0.5316(5) 0.093(2) Uiso 0.269(6) 1 d PD B -3
O32 O 0.4348(9) -0.441(3) 0.4609(4) 0.093(2) Uiso 0.269(6) 1 d PD B -3
C41 C 0.6180(12) -0.346(3) 0.5184(6) 0.093(2) Uiso 0.202(5) 1 d PGD C -4
C42 C 0.6477(11) -0.467(4) 0.5590(5) 0.093(2) Uiso 0.202(5) 1 d PG C -4
H42 H 0.6532 -0.3531 0.5848 0.111 Uiso 0.202(5) 1 calc PR C -4
C43 C 0.6691(11) -0.755(4) 0.5617(5) 0.093(2) Uiso 0.202(5) 1 d PG C -4
H43 H 0.6894 -0.8373 0.5895 0.111 Uiso 0.202(5) 1 calc PR C -4
C44 C 0.6610(12) -0.922(3) 0.5239(6) 0.093(2) Uiso 0.202(5) 1 d PG C -4
H44 H 0.6756 -1.1182 0.5258 0.111 Uiso 0.202(5) 1 calc PR C -4
C45 C 0.6313(12) -0.801(4) 0.4833(5) 0.093(2) Uiso 0.202(5) 1 d PG C -4
H45 H 0.6258 -0.9148 0.4575 0.111 Uiso 0.202(5) 1 calc PR C -4
C46 C 0.6099(13) -0.513(4) 0.4805(5) 0.093(2) Uiso 0.202(5) 1 d PG C -4
H46 H 0.5896 -0.4306 0.4528 0.111 Uiso 0.202(5) 1 calc PR C -4
N41 N 0.5939(14) -0.075(4) 0.5166(5) 0.093(2) Uiso 0.202(5) 1 d PD C -4
O41 O 0.5848(11) 0.076(4) 0.5507(6) 0.093(2) Uiso 0.202(5) 1 d PD C -4
O42 O 0.5751(11) 0.050(4) 0.4788(5) 0.093(2) Uiso 0.202(5) 1 d PD C -4

loop_
_atom_site_aniso_label
_atom_site_aniso_U_11
_atom_site_aniso_U_22
_atom_site_aniso_U_33
_atom_site_aniso_U_23
_atom_site_aniso_U_13
_atom_site_aniso_U_12
C1 0.0251(15) 0.0253(16) 0.0426(17) -0.0012(13) 0.0047(12) -0.0044(12)
C2 0.0260(15) 0.0294(16) 0.061(2) -0.0026(15) 0.0121(14) -0.0032(12)
C3 0.0242(15) 0.0259(15) 0.0507(19) -0.0025(13) 0.0080(13) 0.0005(12)
C4 0.0300(16) 0.0328(16) 0.0451(19) -0.0039(14) 0.0025(13) -0.0028(13)
C5 0.0280(15) 0.0324(16) 0.0443(18) 0.0048(14) 0.0071(13) -0.0028(13)
C6 0.0215(14) 0.0274(16) 0.0459(18) 0.0017(13) 0.0056(12) 0.0027(12)
C7 0.0319(16) 0.0382(18) 0.0411(18) -0.0005(14) 0.0032(13) -0.0046(13)
C8 0.0377(17) 0.0367(17) 0.0472(19) 0.0033(15) 0.0133(14) -0.0057(14)
C9 0.0269(15) 0.0292(16) 0.0426(18) -0.0007(13) 0.0055(13) -0.0011(13)
C10 0.0265(15) 0.0313(16) 0.0361(17) 0.0018(13) 0.0044(12) 0.0027(13)
C11 0.0228(14) 0.0270(15) 0.0388(17) 0.0008(12) -0.0001(12) 0.0009(11)
C12 0.0272(15) 0.0306(15) 0.0369(16) 0.0004(13) 0.0032(12) 0.0011(12)
C13 0.0305(16) 0.0341(16) 0.0424(18) 0.0037(14) 0.0094(13) -0.0015(13)
C14 0.0250(15) 0.0306(16) 0.0446(19) 0.0011(13) 0.0020(13) -0.0037(12)
C15 0.0294(15) 0.0312(16) 0.0367(17) -0.0022(13) -0.0015(12) 0.0036(12)
C16 0.0251(14) 0.0338(16) 0.0371(17) 0.0036(13) 0.0046(12) -0.0005(12)
C17 0.0331(17) 0.0378(17) 0.045(2) 0.0018(15) 0.0031(14) -0.0022(14)
C18 0.0380(17) 0.0366(18) 0.042(2) -0.0001(15) 0.0018(14) -0.0038(14)
C19A 0.0365(17) 0.0347(17) 0.0411(18) -0.0029(14) 0.0038(14) -0.0048(14)
C20A 0.032(3) 0.030(3) 0.039(4) -0.004(3) 0.010(3) -0.002(3)
C21A 0.022(3) 0.027(3) 0.050(4) -0.003(3) 0.002(3) -0.003(3)
C22A 0.0284(15) 0.0303(16) 0.0437(18) -0.0020(14) 0.0027(13) -0.0021(13)
C23A 0.028(3) 0.045(4) 0.052(4) -0.009(3) 0.004(3) 0.000(3)
C24A 0.027(3) 0.058(5) 0.046(4) -0.011(3) -0.003(3) 0.001(3)
C19B 0.0365(17) 0.0347(17) 0.0411(18) -0.0029(14) 0.0038(14) -0.0048(14)
C20B 0.045(4) 0.039(4) 0.049(4) -0.003(3) 0.010(3) 0.010(3)
C21B 0.043(4) 0.048(4) 0.039(4) 0.000(3) 0.004(3) 0.015(4)
C22B 0.0284(15) 0.0303(16) 0.0437(18) -0.0020(14) 0.0027(13) -0.0021(13)
C23B 0.058(4) 0.032(3) 0.047(4) -0.001(3) 0.011(3) 0.005(3)
C24B 0.057(4) 0.034(4) 0.048(4) 0.002(3) 0.000(3) -0.001(3)
C25 0.0274(15) 0.0365(17) 0.0421(18) -0.0059(14) 0.0065(13) -0.0056(13)
N1 0.0293(13) 0.0242(14) 0.0521(16) -0.0033(12) 0.0118(11) -0.0038(11)
N2 0.0261(13) 0.0239(14) 0.0678(19) 0.0018(13) 0.0133(12) -0.0017(11)
O1 0.0362(12) 0.0224(11) 0.0616(15) 0.0001(10) 0.0133(10) -0.0036(9)

loop_
_atom_type_symbol
_atom_type_description
_atom_type_scat_dispersion_real
_atom_type_scat_dispersion_imag
_atom_type_scat_source
C C -0.0020 0.0020 'International Tables Vol C Tables 4.2.6.8 and 6.1.1.4'
H H 0.0000 0.0000 'International Tables Vol C Tables 4.2.6.8 and 6.1.1.4'
N N -0.0031 0.0040 'International Tables Vol C Tables 4.2.6.8 and 6.1.1.4'
O O -0.0041 0.0074 'International Tables Vol C Tables 4.2.6.8 and 6.1.1.4'

loop_
_geom_angle_atom_site_label_1
_geom_angle_atom_site_label_2
_geom_angle_atom_site_label_3
_geom_angle
_geom_angle_site_symmetry_1
_geom_angle_site_symmetry_3
O1 C1 N2 122.5(3) . .
O1 C1 N1 122.4(3) . .
N2 C1 N1 115.0(3) . .
N2 C2 C3 109.4(2) . .
N2 C2 H2A 109.8 . .
C3 C2 H2A 109.8 . .
N2 C2 H2B 109.8 . .
C3 C2 H2B 109.8 . .
H2A C2 H2B 108.3 . .
C4 C3 C8 118.5(3) . .
C4 C3 C2 121.1(3) . .
C8 C3 C2 120.5(3) . .
C3 C4 C5 121.1(3) . .
C3 C4 H4 119.4 . .
C5 C4 H4 119.4 . .
C4 C5 C6 120.2(3) . .
C4 C5 H5 119.9 . .
C6 C5 H5 119.9 . .
C5 C6 C7 119.1(3) . .
C5 C6 C9 121.3(3) . .
C7 C6 C9 119.6(3) . .
C8 C7 C6 120.0(3) . .
C8 C7 H7 120.0 . .
C6 C7 H7 120.0 . .
C7 C8 C3 121.1(3) . .
C7 C8 H8 119.4 . .
C3 C8 H8 119.4 . .
C10 C9 C6 178.5(3) . .
C9 C10 C11 176.9(3) . .
C16 C11 C12 119.4(3) . .
C16 C11 C10 119.5(3) . .
C12 C11 C10 121.1(3) . .
C13 C12 C11 119.9(3) . .
C13 C12 H12 120.0 . .
C11 C12 H12 120.0 . .
C14 C13 C12 120.4(3) . .
C14 C13 H13 119.8 . .
C12 C13 H13 119.8 . .
C13 C14 C15 120.2(3) . .
C13 C14 H14 119.9 . .
C15 C14 H14 119.9 . .
C14 C15 C16 119.8(3) . .
C14 C15 C17 120.7(3) . .
C16 C15 C17 119.5(3) . .
C15 C16 C11 120.3(3) . .
C15 C16 H16 119.8 . .
C11 C16 H16 119.8 . .
C18 C17 C15 177.6(3) . .
C17 C18 C19A 175.8(3) . .
C20A C19A C18 123.1(4) . .
C20A C19A C24A 117.4(4) . .
C18 C19A C24A 119.5(4) . .
C19A C20A C21A 121.6(5) . .
C19A C20A H20A 119.2 . .
C21A C20A H20A 119.2 . .
C22A C21A C20A 122.0(5) . .
C22A C21A H21A 119.0 . .
C20A C21A H21A 119.0 . .
C21A C22A C23A 119.4(4) . .
C21A C22A C25 122.4(3) . .
C23A C22A C25 118.2(3) . .
C24A C23A C22A 118.8(5) . .
C24A C23A H23A 120.6 . .
C22A C23A H23A 120.6 . .
C23A C24A C19A 120.7(5) . .
C23A C24A H24A 119.7 . .
C19A C24A H24A 119.7 . .
C21B C20B H20B 120.6 . .
C20B C21B H21B 118.9 . .
C24B C23B H23B 119.2 . .
C23B C24B H24B 119.4 . .
N1 C25 C22A 113.5(2) 3_666 .
N1 C25 H25A 108.9 3_666 .
C22A C25 H25A 108.9 . .
N1 C25 H25B 108.9 3_666 .
C22A C25 H25B 108.9 . .
H25A C25 H25B 107.7 . .
C1 N1 C25 122.8(3) . 3_666
C1 N1 H1 116(2) . .
C25 N1 H1 120(2) 3_666 .
C1 N2 C2 122.6(3) . .
C1 N2 H2 119(3) . .
C2 N2 H2 119(3) . .
N31 C31 C32 115.8(11) . .
N31 C31 C36 124.1(11) . .
C32 C31 C36 120.0 . .
C31 C32 C33 120.0 . .
C31 C32 H32 120.0 . .
C33 C32 H32 120.0 . .
C32 C33 C34 120.0 . .
C32 C33 H33 120.0 . .
C34 C33 H33 120.0 . .
C35 C34 C33 120.0 . .
C35 C34 H34 120.0 . .
C33 C34 H34 120.0 . .
C34 C35 C36 120.0 . .
C34 C35 H35 120.0 . .
C36 C35 H35 120.0 . .
C35 C36 C31 120.0 . .
C35 C36 H36 120.0 . .
C31 C36 H36 120.0 . .
O32 N31 O31 118.5(14) . .
O32 N31 C31 117.0(13) . .
O31 N31 C31 124.2(14) . .
N41 C41 C42 119.2(15) . .
N41 C41 C46 120.7(15) . .
C42 C41 C46 120.0 . .
C41 C42 C43 120.0 . .
C41 C42 H42 120.0 . .
C43 C42 H42 120.0 . .
C42 C43 C44 120.0 . .
C42 C43 H43 120.0 . .
C44 C43 H43 120.0 . .
C45 C44 C43 120.0 . .
C45 C44 H44 120.0 . .
C43 C44 H44 120.0 . .
C44 C45 C46 120.0 . .
C44 C45 H45 120.0 . .
C46 C45 H45 120.0 . .
C45 C46 C41 120.0 . .
C45 C46 H46 120.0 . .
C41 C46 H46 120.0 . .
O41 N41 O42 116.0(18) . .
O41 N41 C41 124.0(18) . .
O42 N41 C41 120.0(17) . .

loop_
_geom_bond_atom_site_label_1
_geom_bond_atom_site_label_2
_geom_bond_distance
_geom_bond_site_symmetry_2
C1 O1 1.246(4) .
C1 N2 1.344(4) .
C1 N1 1.364(4) .
C2 N2 1.458(4) .
C2 C3 1.513(4) .
C2 H2A 0.9900 .
C2 H2B 0.9900 .
C3 C4 1.379(4) .
C3 C8 1.393(4) .
C4 C5 1.389(4) .
C4 H4 0.9500 .
C5 C6 1.389(4) .
C5 H5 0.9500 .
C6 C7 1.393(4) .
C6 C9 1.445(4) .
C7 C8 1.383(4) .
C7 H7 0.9500 .
C8 H8 0.9500 .
C9 C10 1.189(4) .
C10 C11 1.444(4) .
C11 C16 1.395(4) .
C11 C12 1.398(4) .
C12 C13 1.392(4) .
C12 H12 0.9500 .
C13 C14 1.382(4) .
C13 H13 0.9500 .
C14 C15 1.391(4) .
C14 H14 0.9500 .
C15 C16 1.392(4) .
C15 C17 1.445(4) .
C16 H16 0.9500 .
C17 C18 1.205(4) .
C18 C19A 1.430(5) .
C19A C20A 1.374(7) .
C19A C24A 1.441(7) .
C20A C21A 1.381(9) .
C20A H20A 0.9500 .
C21A C22A 1.340(7) .
C21A H21A 0.9500 .
C22A C23A 1.439(7) .
C22A C25 1.509(4) .
C23A C24A 1.383(9) .
C23A H23A 0.9500 .
C24A H24A 0.9500 .
C20B C21B 1.402(10) .
C20B H20B 0.9500 .
C21B H21B 0.9500 .
C23B C24B 1.367(10) .
C23B H23B 0.9500 .
C24B H24B 0.9500 .
C25 N1 1.449(4) 3_666
C25 H25A 0.9900 .
C25 H25B 0.9900 .
N1 C25 1.449(4) 3_666
N1 H1 0.87(3) .
N2 H2 0.88(3) .
C31 N31 1.340(16) .
C31 C32 1.3900 .
C31 C36 1.3900 .
C32 C33 1.3900 .
C32 H32 0.9500 .
C33 C34 1.3900 .
C33 H33 0.9500 .
C34 C35 1.3900 .
C34 H34 0.9500 .
C35 C36 1.3900 .
C35 H35 0.9500 .
C36 H36 0.9500 .
N31 O32 1.310(12) .
N31 O31 1.323(12) .
C41 N41 1.325(17) .
C41 C42 1.3900 .
C41 C46 1.3900 .
C42 C43 1.3900 .
C42 H42 0.9500 .
C43 C44 1.3900 .
C43 H43 0.9500 .
C44 C45 1.3900 .
C44 H44 0.9500 .
C45 C46 1.3900 .
C45 H45 0.9500 .
C46 H46 0.9500 .
N41 O41 1.291(13) .
N41 O42 1.298(13) .

loop_
_geom_hbond_atom_site_label_D
_geom_hbond_atom_site_label_H
_geom_hbond_atom_site_label_A
_geom_hbond_distance_DH
_geom_hbond_distance_HA
_geom_hbond_distance_DA
_geom_hbond_angle_DHA
_geom_hbond_site_symmetry_A
N1 H1 O1 0.87(3) 2.06(3) 2.896(3) 160(3) 1_565
N2 H2 O1 0.88(3) 2.20(3) 2.998(3) 150(3) 1_565

loop_
_geom_torsion_atom_site_label_1
_geom_torsion_atom_site_label_2
_geom_torsion_atom_site_label_3
_geom_torsion_atom_site_label_4
_geom_torsion
_geom_torsion_site_symmetry_4
N2 C2 C3 C4 -112.3(3) .
N2 C2 C3 C8 66.9(4) .
C8 C3 C4 C5 -1.5(4) .
C2 C3 C4 C5 177.8(3) .
C3 C4 C5 C6 0.6(4) .
C4 C5 C6 C7 0.6(4) .
C4 C5 C6 C9 -179.6(3) .
C5 C6 C7 C8 -0.9(4) .
C9 C6 C7 C8 179.3(3) .
C6 C7 C8 C3 0.0(5) .
C4 C3 C8 C7 1.2(5) .
C2 C3 C8 C7 -178.1(3) .
C16 C11 C12 C13 -0.3(4) .
C10 C11 C12 C13 178.7(3) .
C11 C12 C13 C14 -0.2(4) .
C12 C13 C14 C15 0.6(4) .
C13 C14 C15 C16 -0.3(4) .
C13 C14 C15 C17 -179.8(3) .
C14 C15 C16 C11 -0.2(4) .
C17 C15 C16 C11 179.3(3) .
C12 C11 C16 C15 0.5(4) .
C10 C11 C16 C15 -178.5(3) .
C18 C19A C20A C21A -175.4(5) .
C24A C19A C20A C21A 3.1(8) .
C19A C20A C21A C22A -2.5(10) .
C20A C21A C22A C23A 2.3(9) .
C20A C21A C22A C25 178.8(5) .
C21A C22A C23A C24A -3.0(9) .
C25 C22A C23A C24A -179.6(5) .
C22A C23A C24A C19A 3.9(10) .
C20A C19A C24A C23A -3.9(9) .
C18 C19A C24A C23A 174.6(5) .
C21A C22A C25 N1 -142.8(4) 3_666
C23A C22A C25 N1 33.7(5) 3_666
O1 C1 N1 C25 13.8(5) 3_666
N2 C1 N1 C25 -167.8(3) 3_666
O1 C1 N2 C2 -0.4(5) .
N1 C1 N2 C2 -178.8(3) .
C3 C2 N2 C1 -156.1(3) .
